data_7011317
loop_
_publ_author_name
'Somer Bekiroglu'
'Olof Kristiansson'

_publ_section_title
;
 Hydrogen-bonded neutral and anionic lamellar networks: Crystal
 structures of bis(O,O',O&#x2033;-hydroorotato)disilver(I) dihydrate,
 potassium hydroorotate and rubidium hydroorotate. Ab initio
 calculations on orotic acid and the hydroorotate anion
;
_journal_issue 7
_journal_name_full 'J. Chem. Soc., Dalton Trans.'
_journal_page_first 1330
_journal_page_last 1335
_journal_paper_doi 10.1039/b110386p
_journal_year 2002
_chemical_formula_sum 'C10 H9 Ag2 N4 O10'
_chemical_formula_weight 560.95
_chemical_name_systematic
; 
Bis(hydroorotate)disilver(I)dihydrate 
;
_space_group_IT_number 2
_symmetry_cell_setting triclinic
_symmetry_space_group_name_Hall '-P 1'
_symmetry_space_group_name_H-M 'P -1'
_atom_sites_solution_hydrogens geom
_atom_sites_solution_primary direct
_atom_sites_solution_secondary difmap
_audit_creation_method SHELXL-97
_cell_angle_alpha 92.071(2)
_cell_angle_beta 96.540(2)
_cell_angle_gamma 106.322(2)
_cell_formula_units_Z 1
_cell_length_a 5.1295(5)
_cell_length_b 5.9118(6)
_cell_length_c 12.1815(12)
_cell_measurement_reflns_used 2175
_cell_measurement_temperature 293(2)
_cell_measurement_theta_max 26.74
_cell_measurement_theta_min 1.69
_cell_volume 351.30(6)
_computing_cell_refinement 'Bruker SMART and SAINT (1998)'
_computing_data_collection 'Bruker SMART (1998)'
_computing_data_reduction 'Bruker SAINT (1998)'
_computing_molecular_graphics 'Bruker SHELXTL (1998)'
_computing_publication_material 'Bruker SHELXTL (1998)'
_computing_structure_refinement 'Bruker SHELXTL (1998)'
_computing_structure_solution 'Bruker SHELXTL (1998)'
_diffrn_ambient_temperature 293(2)
_diffrn_measured_fraction_theta_full 0.954
_diffrn_measured_fraction_theta_max 0.954
_diffrn_measurement_device_type 'Bruker SMART CCD diffractometer'
_diffrn_measurement_method 'Omega scans'
_diffrn_radiation_monochromator graphite
_diffrn_radiation_source 'fine-focus sealed tube'
_diffrn_radiation_type MoK\a
_diffrn_radiation_wavelength 0.71073
_diffrn_reflns_av_R_equivalents 0.0175
_diffrn_reflns_av_sigmaI/netI 0.0440
_diffrn_reflns_limit_h_max 5
_diffrn_reflns_limit_h_min -6
_diffrn_reflns_limit_k_max 7
_diffrn_reflns_limit_k_min -3
_diffrn_reflns_limit_l_max 15
_diffrn_reflns_limit_l_min -14
_diffrn_reflns_number 2175
_diffrn_reflns_theta_full 26.74
_diffrn_reflns_theta_max 26.74
_diffrn_reflns_theta_min 1.69
_diffrn_standards_decay_%
;
Neglible as determined from a repetition of the first
50 frames at the end of the experiment
;
_exptl_absorpt_coefficient_mu 2.859
_exptl_absorpt_correction_T_max 0.6271
_exptl_absorpt_correction_T_min 0.4809
_exptl_absorpt_correction_type empirical
_exptl_absorpt_process_details SADABS
_exptl_crystal_colour colorless
_exptl_crystal_density_diffrn 2.652
_exptl_crystal_density_method 'not measured'
_exptl_crystal_description block
_exptl_crystal_F_000 271
_exptl_crystal_size_max 0.30
_exptl_crystal_size_mid 0.20
_exptl_crystal_size_min 0.18
_refine_diff_density_max 0.751
_refine_diff_density_min -0.754
_refine_diff_density_rms 0.131
_refine_ls_extinction_method none
_refine_ls_goodness_of_fit_ref 0.957
_refine_ls_hydrogen_treatment mixed
_refine_ls_matrix_type full
_refine_ls_number_parameters 126
_refine_ls_number_reflns 1434
_refine_ls_number_restraints 3
_refine_ls_restrained_S_all 0.957
_refine_ls_R_factor_all 0.0395
_refine_ls_R_factor_gt 0.0313
_refine_ls_shift/su_max 0.000
_refine_ls_shift/su_mean 0.000
_refine_ls_structure_factor_coef Fsqd
_refine_ls_weighting_details 'calc w=1/[\s^2^(Fo^2^)+(0.0388P)^2^+0.0000P] where P=(Fo^2^+2Fc^2^)/3'
_refine_ls_weighting_scheme calc
_refine_ls_wR_factor_gt 0.0704
_refine_ls_wR_factor_ref 0.0720
_reflns_number_gt 1199
_reflns_number_total 1434
_reflns_threshold_expression >2sigma(I)
_cod_data_source_file b110386p.txt
_cod_data_source_block silver(I)hydroorotate
_cod_depositor_comments
;
The following automatic conversions were performed:
'_symmetry_cell_setting' value 'Triclinic' changed to 'triclinic'
according to '/home/saulius/struct/CIF-dictionaries/cif_core.dic'
dictionary named 'cif_core.dic' version 2.4.1 from 2010-06-29.

Automatic conversion script
Id: cif_fix_enum 1527 2010-12-29 10:47:43Z saulius 
;
_cod_original_sg_symbol_H-M P-1
_cod_database_code 7011317

loop_
_symmetry_equiv_pos_as_xyz
'x, y, z'
'-x, -y, -z'

loop_
_atom_site_label
_atom_site_type_symbol
_atom_site_fract_x
_atom_site_fract_y
_atom_site_fract_z
_atom_site_U_iso_or_equiv
_atom_site_adp_type
_atom_site_occupancy
_atom_site_symmetry_multiplicity
_atom_site_calc_flag
_atom_site_refinement_flags
_atom_site_disorder_assembly
_atom_site_disorder_group
Ag1 Ag 0.22548(7) -0.01362(7) 0.07622(3) 0.03750(15) Uani 1 1 d . . .
O1 O -0.0981(6) -0.2644(5) -0.1597(2) 0.0322(7) Uani 1 1 d . . .
O2 O 0.2617(6) -0.2888(5) -0.0421(2) 0.0311(7) Uani 1 1 d . . .
O3 O -0.1660(6) -0.7797(6) -0.4764(2) 0.0337(7) Uani 1 1 d . . .
O4 O 0.4788(6) -0.9741(5) -0.2440(2) 0.0304(7) Uani 1 1 d . . .
N1 N -0.0254(6) -0.5722(6) -0.3094(3) 0.0231(8) Uani 1 1 d . . .
H1 H -0.1302 -0.4837 -0.3248 0.028 Uiso 1 1 calc R . .
N3 N 0.1568(7) -0.8710(6) -0.3576(3) 0.0258(8) Uani 1 1 d . . .
H3 H 0.1652 -0.9781 -0.4056 0.031 Uiso 1 1 calc R . .
C2 C -0.0208(8) -0.7430(7) -0.3869(3) 0.0240(9) Uani 1 1 d . . .
C4 C 0.3227(8) -0.8452(7) -0.2589(3) 0.0239(9) Uani 1 1 d . . .
C5 C 0.3008(8) -0.6675(7) -0.1806(3) 0.0227(9) Uani 1 1 d . . .
H5 H 0.4041 -0.6426 -0.1110 0.027 Uiso 1 1 calc R . .
C6 C 0.1308(8) -0.5367(7) -0.2078(3) 0.0219(9) Uani 1 1 d . . .
C7 C 0.0958(8) -0.3457(7) -0.1295(3) 0.0219(9) Uani 1 1 d . . .
O5 O -0.4086(7) -0.3347(7) -0.3887(3) 0.0423(9) Uani 1 1 d D . .
H5B H -0.500(9) -0.320(9) -0.444(3) 0.051 Uiso 1 1 d D . .
H5A H -0.43(2) -0.245(15) -0.339(5) 0.051 Uiso 0.50 1 d PD . .

loop_
_atom_site_aniso_label
_atom_site_aniso_U_11
_atom_site_aniso_U_22
_atom_site_aniso_U_33
_atom_site_aniso_U_23
_atom_site_aniso_U_13
_atom_site_aniso_U_12
Ag1 0.0428(2) 0.0443(3) 0.0307(2) -0.01790(15) -0.01175(14) 0.03008(18)
O1 0.0345(17) 0.0327(17) 0.0338(18) -0.0129(13) -0.0071(13) 0.0233(14)
O2 0.0358(17) 0.0373(18) 0.0212(16) -0.0100(13) -0.0074(12) 0.0180(14)
O3 0.0411(18) 0.0386(19) 0.0248(17) -0.0135(14) -0.0135(13) 0.0258(15)
O4 0.0351(17) 0.0344(18) 0.0271(16) -0.0056(13) -0.0080(12) 0.0243(14)
N1 0.0259(18) 0.0260(19) 0.0206(18) -0.0068(14) -0.0058(13) 0.0171(15)
N3 0.0334(19) 0.0248(19) 0.0208(18) -0.0091(15) -0.0079(14) 0.0165(16)
C2 0.027(2) 0.026(2) 0.022(2) -0.0030(17) -0.0048(16) 0.0156(18)
C4 0.026(2) 0.024(2) 0.023(2) 0.0001(17) -0.0035(16) 0.0118(18)
C5 0.027(2) 0.024(2) 0.017(2) -0.0063(16) -0.0078(15) 0.0124(17)
C6 0.024(2) 0.018(2) 0.023(2) -0.0052(16) -0.0012(16) 0.0076(17)
C7 0.025(2) 0.021(2) 0.021(2) -0.0007(16) 0.0016(16) 0.0084(17)
O5 0.048(2) 0.048(2) 0.037(2) -0.0088(17) -0.0138(16) 0.0335(18)

loop_
_atom_type_symbol
_atom_type_description
_atom_type_scat_dispersion_real
_atom_type_scat_dispersion_imag
_atom_type_scat_source
C C 0.0033 0.0016 'International Tables Vol C Tables 4.2.6.8 and 6.1.1.4'
H H 0.0000 0.0000 'International Tables Vol C Tables 4.2.6.8 and 6.1.1.4'
N N 0.0061 0.0033 'International Tables Vol C Tables 4.2.6.8 and 6.1.1.4'
O O 0.0106 0.0060 'International Tables Vol C Tables 4.2.6.8 and 6.1.1.4'
Ag Ag -0.8971 1.1015 'International Tables Vol C Tables 4.2.6.8 and 6.1.1.4'

loop_
_geom_angle_atom_site_label_1
_geom_angle_atom_site_label_2
_geom_angle_atom_site_label_3
_geom_angle
_geom_angle_site_symmetry_1
_geom_angle_site_symmetry_3
_geom_angle_publ_flag
O1 Ag1 O2 164.29(10) 2 . ?
O1 Ag1 O4 88.80(10) 2 2_645 ?
O2 Ag1 O4 106.71(10) . 2_645 ?
O1 Ag1 Ag1 78.69(7) 2 2 ?
O2 Ag1 Ag1 85.61(7) . 2 ?
O4 Ag1 Ag1 163.45(8) 2_645 2 ?
C7 O1 Ag1 128.7(3) . 2 ?
C7 O2 Ag1 119.4(3) . . ?
C4 O4 Ag1 126.9(3) . 2_645 ?
C2 N1 C6 122.3(3) . . ?
C2 N3 C4 126.2(4) . . ?
O3 C2 N1 122.5(4) . . ?
O3 C2 N3 122.2(4) . . ?
N1 C2 N3 115.3(3) . . ?
O4 C4 N3 119.1(4) . . ?
O4 C4 C5 125.6(3) . . ?
N3 C4 C5 115.3(3) . . ?
C6 C5 C4 119.8(3) . . ?
C5 C6 N1 121.0(4) . . ?
C5 C6 C7 122.9(3) . . ?
N1 C6 C7 116.0(3) . . ?
O1 C7 O2 127.6(4) . . ?
O1 C7 C6 115.4(3) . . ?
O2 C7 C6 117.0(3) . . ?

loop_
_geom_bond_atom_site_label_1
_geom_bond_atom_site_label_2
_geom_bond_distance
_geom_bond_site_symmetry_2
_geom_bond_publ_flag
Ag1 O1 2.190(3) 2 ?
Ag1 O2 2.196(3) . ?
Ag1 O4 2.419(3) 2_645 ?
Ag1 Ag1 2.8421(7) 2 ?
O1 C7 1.246(5) . ?
O1 Ag1 2.190(3) 2 ?
O2 C7 1.256(5) . ?
O3 C2 1.224(5) . ?
O4 C4 1.255(5) . ?
O4 Ag1 2.419(3) 2_645 ?
N1 C2 1.364(5) . ?
N1 C6 1.371(5) . ?
N3 C2 1.365(5) . ?
N3 C4 1.369(5) . ?
C4 C5 1.430(6) . ?
C5 C6 1.341(5) . ?
C6 C7 1.514(6) . ?

loop_
_geom_hbond_atom_site_label_D
_geom_hbond_atom_site_label_H
_geom_hbond_atom_site_label_A
_geom_hbond_distance_DH
_geom_hbond_distance_HA
_geom_hbond_distance_DA
_geom_hbond_angle_DHA
_geom_hbond_site_symmetry_A
N1 H1 O5 0.86 1.98 2.826(4) 166.9 .
N3 H3 O3 0.86 1.99 2.851(5) 176.2 2_534
